data_4104528
loop_
_publ_author_name
'Christopher J. Hayes'
'Nigel S. Simpkins'
'Douglas T. Kirk'
'Lee Mitchell'
'Jerome Baudoux'
'Alexander J. Blake'
'Claire Wilson'

_publ_section_title
;
 Bridgehead Lithiation-Substitution of Bridged Ketones, Lactones, Lactams,
 and Imides: Experimental Observations and Computational Insights
;
_journal_name_full 'Journal of the American Chemical Society'
_journal_page_first 8196
_journal_page_last 8210
_journal_paper_doi 10.1021/ja9009875
_journal_volume 131
_journal_year 2009
_chemical_formula_moiety 'C17 H23 N O2 Si'
_chemical_formula_sum 'C17 H23 N O2 Si'
_chemical_formula_weight 301.45
_chemical_name_systematic
; 
 ? 
;
_space_group_IT_number 4
_symmetry_cell_setting monoclinic
_symmetry_space_group_name_Hall 'P 2yb'
_symmetry_space_group_name_H-M 'P 1 21 1'
_atom_sites_solution_hydrogens geom
_atom_sites_solution_primary direct
_atom_sites_solution_secondary difmap
_audit_creation_method SHELXL-97
_cell_angle_alpha 90.00
_cell_angle_beta 102.430(2)
_cell_angle_gamma 90.00
_cell_formula_units_Z 4
_cell_length_a 11.0710(12)
_cell_length_b 6.1798(7)
_cell_length_c 24.568(3)
_cell_measurement_reflns_used 15216
_cell_measurement_temperature 150(2)
_cell_measurement_theta_max 29.3
_cell_measurement_theta_min 3.55
_cell_volume 1641.5(3)
_computing_cell_refinement 'SAINT version 5.00 (Bruker, 1996)'
_computing_data_collection 'SMART version 5.054 (Bruker, 1998)'
_computing_data_reduction 'SAINT; SHELXTL version 5.1 (Bruker, 1997)'
_computing_molecular_graphics 'SHELXTL/PC version 5.10)'
_computing_publication_material 'SHELXL-97; PLATON (Spek, 2001)'
_computing_structure_refinement 'SHELXL-97 (Sheldrick, 1997)'
_computing_structure_solution 'SHELXS-97 (Sheldrick, 1990)'
_diffrn_ambient_temperature 150(2)
_diffrn_measured_fraction_theta_full 0.997
_diffrn_measured_fraction_theta_max 0.997
_diffrn_measurement_device_type 'Bruker SMART CCD area detector'
_diffrn_measurement_method omega
_diffrn_radiation_monochromator germanium
_diffrn_radiation_source 'Daresbury Laboratory Station 9.8'
_diffrn_radiation_type synchrotron
_diffrn_radiation_wavelength 0.68920
_diffrn_reflns_av_R_equivalents 0.043
_diffrn_reflns_av_sigmaI/netI 0.073
_diffrn_reflns_limit_h_max 15
_diffrn_reflns_limit_h_min -15
_diffrn_reflns_limit_k_max 8
_diffrn_reflns_limit_k_min -8
_diffrn_reflns_limit_l_max 34
_diffrn_reflns_limit_l_min -34
_diffrn_reflns_number 14107
_diffrn_reflns_theta_full 26.00
_diffrn_reflns_theta_max 26.00
_diffrn_reflns_theta_min 1.83
_diffrn_standards_decay_% none
_exptl_absorpt_coefficient_mu 0.147
_exptl_absorpt_correction_T_max 1.000
_exptl_absorpt_correction_T_min 0.641
_exptl_absorpt_correction_type multi-scan
_exptl_absorpt_process_details 'SADABS (Sheldrick, 1996)'
_exptl_crystal_colour colourless
_exptl_crystal_density_diffrn 1.220
_exptl_crystal_density_method 'not measured'
_exptl_crystal_description needle
_exptl_crystal_F_000 648
_exptl_crystal_size_max 0.16
_exptl_crystal_size_mid 0.02
_exptl_crystal_size_min 0.02
_refine_diff_density_max 0.388
_refine_diff_density_min -0.234
_refine_diff_density_rms 0.047
_refine_ls_abs_structure_details 'Flack H D (1983), Acta Cryst. A39, 876-881'
_refine_ls_abs_structure_Flack 0.20(12)
_refine_ls_extinction_method none
_refine_ls_goodness_of_fit_ref 0.935
_refine_ls_hydrogen_treatment 'riding model'
_refine_ls_matrix_type full
_refine_ls_number_parameters 380
_refine_ls_number_reflns 6889
_refine_ls_number_restraints 1
_refine_ls_restrained_S_all 0.935
_refine_ls_R_factor_all 0.0600
_refine_ls_R_factor_gt 0.0534
_refine_ls_shift/su_max 0.000
_refine_ls_shift/su_mean 0.000
_refine_ls_structure_factor_coef Fsqd
_refine_ls_weighting_details 'calc w=1/[\s^2^(Fo^2^)+(0.0670P)^2^+0.0000P] where P=(Fo^2^+2Fc^2^)/3'
_refine_ls_weighting_scheme calc
_refine_ls_wR_factor_gt 0.1167
_refine_ls_wR_factor_ref 0.1191
_reflns_number_gt 5573
_reflns_number_total 6889
_reflns_threshold_expression >2sigma(I)
_cod_data_source_file ja9009875_si_004.cif
_cod_data_source_block cximph
_cod_depositor_comments
;
The following automatic conversions were performed:

'_atom_sites_solution_hydrogens' value 'placed geometrically' was
changed to 'geom'.

Automatic conversion script
Id: cif_fix_values 6452 2018-10-05 10:23:21Z andrius 
;
_cod_database_code 4104528

loop_
_symmetry_equiv_pos_as_xyz
'x, y, z'
'-x, y+1/2, -z'

loop_
_atom_site_label
_atom_site_type_symbol
_atom_site_fract_x
_atom_site_fract_y
_atom_site_fract_z
_atom_site_U_iso_or_equiv
_atom_site_adp_type
_atom_site_occupancy
_atom_site_symmetry_multiplicity
_atom_site_calc_flag
_atom_site_refinement_flags
Si1 Si 0.57911(6) 0.77859(12) 0.11882(3) 0.02199(17) Uani 1 1 d .
C1 C 0.7466(2) 0.8246(4) 0.15871(11) 0.0241(6) Uani 1 1 d .
C2 C 0.8350(2) 0.7381(5) 0.12492(11) 0.0243(6) Uani 1 1 d .
O2 O 0.81254(18) 0.5787(4) 0.09546(9) 0.0357(5) Uani 1 1 d .
N3 N 0.9497(2) 0.8434(4) 0.12923(10) 0.0261(5) Uani 1 1 d .
C4 C 0.9941(3) 1.0067(5) 0.16826(13) 0.0286(6) Uani 1 1 d .
O4 O 1.09962(19) 1.0701(4) 0.17430(10) 0.0403(6) Uani 1 1 d .
C5 C 0.9064(3) 1.0915(5) 0.20211(13) 0.0348(7) Uani 1 1 d .
H5A H 0.9234 1.2490 0.2094 0.042 Uiso 1 1 calc R
C6 C 0.9295(3) 0.9718(6) 0.25844(14) 0.0423(9) Uani 1 1 d .
H6A H 1.0175 0.9878 0.2774 0.051 Uiso 1 1 calc R
H6B H 0.8786 1.0387 0.2825 0.051 Uiso 1 1 calc R
C7 C 0.8979(3) 0.7318(6) 0.25129(13) 0.0367(7) Uani 1 1 d .
H7A H 0.9019 0.6657 0.2883 0.044 Uiso 1 1 calc R
H7B H 0.9598 0.6586 0.2340 0.044 Uiso 1 1 calc R
C8 C 0.7686(3) 0.6975(5) 0.21481(12) 0.0302(7) Uani 1 1 d .
H8A H 0.7061 0.7434 0.2359 0.036 Uiso 1 1 calc R
H8B H 0.7562 0.5412 0.2066 0.036 Uiso 1 1 calc R
C9 C 0.7722(3) 1.0648(5) 0.17149(13) 0.0299(6) Uani 1 1 d .
H9A H 0.7568 1.1489 0.1364 0.036 Uiso 1 1 calc R
H9B H 0.7164 1.1198 0.1949 0.036 Uiso 1 1 calc R
C10 C 0.4750(3) 0.9148(5) 0.15881(13) 0.0338(7) Uani 1 1 d .
H10A H 0.3886 0.8941 0.1394 0.051 Uiso 1 1 calc R
H10B H 0.4938 1.0699 0.1617 0.051 Uiso 1 1 calc R
H10C H 0.4878 0.8519 0.1962 0.051 Uiso 1 1 calc R
C11 C 0.5397(3) 0.4854(5) 0.11416(13) 0.0296(6) Uani 1 1 d .
H11A H 0.4541 0.4668 0.0937 0.044 Uiso 1 1 calc R
H11B H 0.5490 0.4256 0.1518 0.044 Uiso 1 1 calc R
H11C H 0.5954 0.4093 0.0946 0.044 Uiso 1 1 calc R
C12 C 0.5571(3) 0.8976(6) 0.04768(12) 0.0332(7) Uani 1 1 d .
H12A H 0.4717 0.8739 0.0275 0.050 Uiso 1 1 calc R
H12B H 0.6140 0.8283 0.0275 0.050 Uiso 1 1 calc R
H12C H 0.5740 1.0533 0.0507 0.050 Uiso 1 1 calc R
C13 C 1.0350(2) 0.7629(5) 0.09669(11) 0.0260(6) Uani 1 1 d .
C14 C 1.0889(2) 0.5621(5) 0.10857(12) 0.0288(6) Uani 1 1 d .
H14A H 1.0690 0.4753 0.1373 0.035 Uiso 1 1 calc R
C15 C 1.1726(3) 0.4886(6) 0.07794(13) 0.0383(8) Uani 1 1 d .
H15A H 1.2096 0.3500 0.0853 0.046 Uiso 1 1 calc R
C16 C 1.2016(3) 0.6183(7) 0.03660(14) 0.0465(9) Uani 1 1 d .
H16A H 1.2599 0.5691 0.0161 0.056 Uiso 1 1 calc R
C17 C 1.1476(3) 0.8154(7) 0.02506(13) 0.0468(10) Uani 1 1 d .
H17A H 1.1674 0.9016 -0.0038 0.056 Uiso 1 1 calc R
C18 C 1.0635(3) 0.8919(6) 0.05532(12) 0.0352(7) Uani 1 1 d .
H18A H 1.0265 1.0304 0.0476 0.042 Uiso 1 1 calc R
Si1' Si 0.26246(7) 0.39042(13) 0.41837(3) 0.02400(17) Uani 1 1 d .
C1' C 0.3214(2) 0.4483(4) 0.35182(11) 0.0219(6) Uani 1 1 d .
C2' C 0.4398(2) 0.5735(5) 0.36858(11) 0.0214(5) Uani 1 1 d .
O2' O 0.45036(17) 0.7295(3) 0.39907(8) 0.0295(5) Uani 1 1 d .
N3' N 0.5426(2) 0.5076(4) 0.34706(9) 0.0235(5) Uani 1 1 d .
C4' C 0.5343(3) 0.3709(5) 0.30064(11) 0.0261(6) Uani 1 1 d .
O4' O 0.62573(19) 0.3326(4) 0.28245(9) 0.0384(6) Uani 1 1 d .
C5' C 0.4078(2) 0.2814(5) 0.27607(11) 0.0274(6) Uani 1 1 d .
H5'A H 0.4185 0.1418 0.2570 0.033 Uiso 1 1 calc R
C6' C 0.3298(3) 0.4345(5) 0.23267(12) 0.0332(7) Uani 1 1 d .
H6'A H 0.3790 0.4764 0.2051 0.040 Uiso 1 1 calc R
H6'B H 0.2557 0.3556 0.2125 0.040 Uiso 1 1 calc R
C7' C 0.2881(3) 0.6397(5) 0.25830(12) 0.0319(7) Uani 1 1 d .
H7'A H 0.2259 0.7160 0.2297 0.038 Uiso 1 1 calc R
H7'B H 0.3599 0.7372 0.2699 0.038 Uiso 1 1 calc R
C8' C 0.2318(3) 0.5897(5) 0.30901(12) 0.0291(6) Uani 1 1 d .
H8'A H 0.1523 0.5125 0.2966 0.035 Uiso 1 1 calc R
H8'B H 0.2151 0.7268 0.3269 0.035 Uiso 1 1 calc R
C9' C 0.3416(3) 0.2334(5) 0.32310(11) 0.0249(6) Uani 1 1 d .
H9'A H 0.3922 0.1338 0.3504 0.030 Uiso 1 1 calc R
H9'B H 0.2610 0.1632 0.3079 0.030 Uiso 1 1 calc R
C10' C 0.1188(3) 0.2245(6) 0.39757(13) 0.0363(7) Uani 1 1 d .
H10D H 0.0859 0.1917 0.4306 0.054 Uiso 1 1 calc R
H10E H 0.1382 0.0893 0.3805 0.054 Uiso 1 1 calc R
H10F H 0.0570 0.3057 0.3707 0.054 Uiso 1 1 calc R
C11' C 0.2224(3) 0.6391(6) 0.45294(14) 0.0378(8) Uani 1 1 d .
H11D H 0.1930 0.5995 0.4865 0.057 Uiso 1 1 calc R
H11E H 0.1572 0.7180 0.4273 0.057 Uiso 1 1 calc R
H11F H 0.2958 0.7312 0.4633 0.057 Uiso 1 1 calc R
C12' C 0.3858(3) 0.2375(6) 0.46611(12) 0.0364(7) Uani 1 1 d .
H12D H 0.3589 0.2049 0.5007 0.055 Uiso 1 1 calc R
H12E H 0.4615 0.3248 0.4746 0.055 Uiso 1 1 calc R
H12F H 0.4022 0.1021 0.4482 0.055 Uiso 1 1 calc R
C13' C 0.6599(2) 0.6069(5) 0.37126(12) 0.0255(6) Uani 1 1 d .
C14' C 0.7438(3) 0.4935(6) 0.41084(13) 0.0335(7) Uani 1 1 d .
H14B H 0.7250 0.3514 0.4212 0.040 Uiso 1 1 calc R
C15' C 0.8554(3) 0.5891(7) 0.43519(14) 0.0456(9) Uani 1 1 d .
H15B H 0.9138 0.5118 0.4622 0.055 Uiso 1 1 calc R
C16' C 0.8821(3) 0.7956(7) 0.42041(15) 0.0499(10) Uani 1 1 d .
H16B H 0.9587 0.8611 0.4373 0.060 Uiso 1 1 calc R
C17' C 0.7978(3) 0.9064(7) 0.38123(15) 0.0451(9) Uani 1 1 d .
H17B H 0.8163 1.0491 0.3712 0.054 Uiso 1 1 calc R
C18' C 0.6865(3) 0.8134(5) 0.35615(13) 0.0323(7) Uani 1 1 d .
H18B H 0.6289 0.8907 0.3288 0.039 Uiso 1 1 calc R

loop_
_atom_site_aniso_label
_atom_site_aniso_U_11
_atom_site_aniso_U_22
_atom_site_aniso_U_33
_atom_site_aniso_U_23
_atom_site_aniso_U_13
_atom_site_aniso_U_12
Si1 0.0232(3) 0.0192(4) 0.0249(4) 0.0000(3) 0.0079(3) -0.0005(3)
C1 0.0273(13) 0.0208(15) 0.0241(14) -0.0025(11) 0.0053(11) 0.0011(11)
C2 0.0237(13) 0.0222(15) 0.0266(14) -0.0009(12) 0.0047(10) -0.0036(11)
O2 0.0313(11) 0.0349(13) 0.0447(13) -0.0193(11) 0.0168(9) -0.0075(10)
N3 0.0242(11) 0.0243(13) 0.0302(12) -0.0015(10) 0.0070(9) -0.0015(9)
C4 0.0282(15) 0.0184(14) 0.0355(16) 0.0000(13) -0.0012(12) -0.0047(12)
O4 0.0301(11) 0.0327(12) 0.0541(14) -0.0046(11) 0.0004(10) -0.0098(10)
C5 0.0358(16) 0.0244(16) 0.0420(18) -0.0119(14) 0.0035(13) -0.0047(13)
C6 0.0409(18) 0.049(2) 0.0336(17) -0.0177(16) 0.0009(14) -0.0036(16)
C7 0.0389(16) 0.043(2) 0.0249(15) 0.0013(14) 0.0001(12) 0.0041(15)
C8 0.0366(16) 0.0283(16) 0.0260(15) 0.0005(12) 0.0071(12) 0.0020(13)
C9 0.0308(14) 0.0209(15) 0.0377(17) -0.0047(13) 0.0066(12) 0.0015(12)
C10 0.0345(15) 0.0257(15) 0.0458(18) -0.0022(15) 0.0189(13) -0.0014(13)
C11 0.0257(14) 0.0224(15) 0.0397(17) -0.0005(13) 0.0045(12) -0.0034(12)
C12 0.0370(15) 0.0324(16) 0.0297(15) 0.0029(14) 0.0060(12) -0.0020(14)
C13 0.0202(12) 0.0317(16) 0.0256(13) -0.0004(13) 0.0038(10) -0.0037(12)
C14 0.0235(13) 0.0345(17) 0.0280(15) 0.0023(13) 0.0043(11) 0.0002(12)
C15 0.0273(15) 0.045(2) 0.0411(18) -0.0050(16) 0.0041(13) 0.0044(14)
C16 0.0282(16) 0.078(3) 0.0356(18) -0.0126(19) 0.0112(14) -0.0063(17)
C17 0.0337(16) 0.078(3) 0.0292(16) 0.0103(18) 0.0088(13) -0.0125(18)
C18 0.0267(14) 0.0428(18) 0.0334(16) 0.0130(16) 0.0008(12) -0.0056(14)
Si1' 0.0250(4) 0.0247(4) 0.0232(4) -0.0008(3) 0.0072(3) -0.0032(3)
C1' 0.0239(13) 0.0212(15) 0.0205(13) 0.0003(11) 0.0049(10) 0.0007(10)
C2' 0.0245(12) 0.0219(14) 0.0182(13) 0.0009(11) 0.0054(10) 0.0029(11)
O2' 0.0298(10) 0.0279(12) 0.0327(11) -0.0095(9) 0.0112(8) -0.0028(9)
N3' 0.0230(11) 0.0235(12) 0.0247(12) -0.0027(10) 0.0069(9) -0.0009(10)
C4' 0.0354(14) 0.0228(14) 0.0230(13) -0.0010(12) 0.0125(11) 0.0000(12)
O4' 0.0415(12) 0.0410(14) 0.0382(12) -0.0100(10) 0.0208(10) -0.0013(10)
C5' 0.0374(14) 0.0237(14) 0.0226(13) -0.0054(13) 0.0099(11) -0.0065(13)
C6' 0.0413(16) 0.0381(19) 0.0188(14) 0.0009(13) 0.0038(12) -0.0091(14)
C7' 0.0348(16) 0.0310(16) 0.0264(15) 0.0088(13) -0.0013(12) -0.0037(13)
C8' 0.0263(14) 0.0288(16) 0.0297(15) 0.0037(13) 0.0005(11) -0.0011(12)
C9' 0.0301(13) 0.0205(14) 0.0249(14) -0.0021(12) 0.0077(11) -0.0037(11)
C10' 0.0373(16) 0.041(2) 0.0326(16) -0.0037(15) 0.0118(13) -0.0129(14)
C11' 0.0434(18) 0.0362(18) 0.0393(18) -0.0100(15) 0.0213(15) -0.0056(15)
C12' 0.0402(16) 0.040(2) 0.0269(15) 0.0075(14) 0.0033(12) -0.0008(15)
C13' 0.0228(13) 0.0305(16) 0.0261(14) -0.0054(13) 0.0115(11) -0.0022(12)
C14' 0.0301(15) 0.0371(18) 0.0342(17) -0.0006(15) 0.0087(12) 0.0050(13)
C15' 0.0284(16) 0.068(3) 0.0390(19) -0.0112(19) 0.0042(14) 0.0058(17)
C16' 0.0289(16) 0.068(3) 0.054(2) -0.033(2) 0.0130(15) -0.0166(18)
C17' 0.0484(19) 0.0409(19) 0.055(2) -0.0174(18) 0.0299(17) -0.0174(17)
C18' 0.0340(15) 0.0302(17) 0.0361(16) -0.0049(14) 0.0148(13) -0.0046(13)

loop_
_atom_type_symbol
_atom_type_description
_atom_type_scat_dispersion_real
_atom_type_scat_dispersion_imag
_atom_type_scat_source
C C 0.0033 0.0016 'International Tables Vol C Tables 4.2.6.8 and 6.1.1.4'
H H 0.0000 0.0000 'International Tables Vol C Tables 4.2.6.8 and 6.1.1.4'
N N 0.0061 0.0033 'International Tables Vol C Tables 4.2.6.8 and 6.1.1.4'
O O 0.0106 0.0060 'International Tables Vol C Tables 4.2.6.8 and 6.1.1.4'
Si Si 0.0817 0.0704 'International Tables Vol C Tables 4.2.6.8 and 6.1.1.4'

loop_
_geom_angle_atom_site_label_1
_geom_angle_atom_site_label_2
_geom_angle_atom_site_label_3
_geom_angle
C11 Si1 C12 110.18(15)
C11 Si1 C10 107.95(14)
C12 Si1 C10 110.14(15)
C11 Si1 C1 111.28(13)
C12 Si1 C1 109.68(13)
C10 Si1 C1 107.57(13)
C2 C1 C9 110.0(2)
C2 C1 C8 108.1(2)
C9 C1 C8 108.7(2)
C2 C1 Si1 109.58(18)
C9 C1 Si1 111.32(18)
C8 C1 Si1 109.00(18)
O2 C2 N3 119.0(2)
O2 C2 C1 122.7(2)
N3 C2 C1 118.3(2)
C4 N3 C2 124.0(2)
C4 N3 C13 116.6(2)
C2 N3 C13 118.9(2)
O4 C4 N3 120.2(3)
O4 C4 C5 122.7(3)
N3 C4 C5 117.1(2)
C4 C5 C9 111.5(2)
C4 C5 C6 109.1(3)
C9 C5 C6 110.3(3)
C4 C5 H5A 108.6
C9 C5 H5A 108.6
C6 C5 H5A 108.6
C7 C6 C5 111.9(3)
C7 C6 H6A 109.2
C5 C6 H6A 109.2
C7 C6 H6B 109.2
C5 C6 H6B 109.2
H6A C6 H6B 107.9
C6 C7 C8 111.3(3)
C6 C7 H7A 109.4
C8 C7 H7A 109.4
C6 C7 H7B 109.4
C8 C7 H7B 109.4
H7A C7 H7B 108.0
C7 C8 C1 113.3(2)
C7 C8 H8A 108.9
C1 C8 H8A 108.9
C7 C8 H8B 108.9
C1 C8 H8B 108.9
H8A C8 H8B 107.7
C5 C9 C1 108.9(2)
C5 C9 H9A 109.9
C1 C9 H9A 109.9
C5 C9 H9B 109.9
C1 C9 H9B 109.9
H9A C9 H9B 108.3
Si1 C10 H10A 109.5
Si1 C10 H10B 109.5
H10A C10 H10B 109.5
Si1 C10 H10C 109.5
H10A C10 H10C 109.5
H10B C10 H10C 109.5
Si1 C11 H11A 109.5
Si1 C11 H11B 109.5
H11A C11 H11B 109.5
Si1 C11 H11C 109.5
H11A C11 H11C 109.5
H11B C11 H11C 109.5
Si1 C12 H12A 109.5
Si1 C12 H12B 109.5
H12A C12 H12B 109.5
Si1 C12 H12C 109.5
H12A C12 H12C 109.5
H12B C12 H12C 109.5
C14 C13 C18 121.2(3)
C14 C13 N3 119.6(3)
C18 C13 N3 119.1(3)
C13 C14 C15 119.2(3)
C13 C14 H14A 120.4
C15 C14 H14A 120.4
C16 C15 C14 119.6(3)
C16 C15 H15A 120.2
C14 C15 H15A 120.2
C17 C16 C15 120.7(3)
C17 C16 H16A 119.6
C15 C16 H16A 119.6
C16 C17 C18 120.5(3)
C16 C17 H17A 119.8
C18 C17 H17A 119.8
C13 C18 C17 118.8(3)
C13 C18 H18A 120.6
C17 C18 H18A 120.6
C11' Si1' C12' 110.39(16)
C11' Si1' C10' 107.84(15)
C12' Si1' C10' 111.15(15)
C11' Si1' C1' 113.21(14)
C12' Si1' C1' 107.11(13)
C10' Si1' C1' 107.13(13)
C4' N3' C2' 124.0(2)
C4' N3' C13' 119.0(2)
C2' N3' C13' 116.7(2)
C2' C1' C9' 111.4(2)
C2' C1' C8' 106.8(2)
C9' C1' C8' 108.0(2)
C2' C1' Si1' 107.41(17)
C9' C1' Si1' 109.78(18)
C8' C1' Si1' 113.42(19)
O2' C2' N3' 118.8(2)
O2' C2' C1' 122.8(2)
N3' C2' C1' 118.3(2)
O4' C4' N3' 120.1(3)
O4' C4' C5' 123.9(3)
N3' C4' C5' 116.0(2)
C4' C5' C9' 108.9(2)
C4' C5' C6' 112.7(2)
C9' C5' C6' 110.8(2)
C4' C5' H5'A 108.1
C9' C5' H5'A 108.1
C6' C5' H5'A 108.1
C7' C6' C5' 113.4(2)
C7' C6' H6'A 108.9
C5' C6' H6'A 108.9
C7' C6' H6'B 108.9
C5' C6' H6'B 108.9
H6'A C6' H6'B 107.7
C6' C7' C8' 112.2(2)
C6' C7' H7'A 109.2
C8' C7' H7'A 109.2
C6' C7' H7'B 109.2
C8' C7' H7'B 109.2
H7'A C7' H7'B 107.9
C7' C8' C1' 110.5(2)
C7' C8' H8'A 109.5
C1' C8' H8'A 109.5
C7' C8' H8'B 109.5
C1' C8' H8'B 109.5
H8'A C8' H8'B 108.1
C5' C9' C1' 108.7(2)
C5' C9' H9'A 110.0
C1' C9' H9'A 110.0
C5' C9' H9'B 110.0
C1' C9' H9'B 110.0
H9'A C9' H9'B 108.3
C18' C13' C14' 120.5(3)
C18' C13' N3' 120.5(3)
C14' C13' N3' 118.9(3)
C13' C14' C15' 119.4(3)
C13' C14' H14B 120.3
C15' C14' H14B 120.3
C16' C15' C14' 120.3(3)
C16' C15' H15B 119.9
C14' C15' H15B 119.9
C17' C16' C15' 119.7(3)
C17' C16' H16B 120.2
C15' C16' H16B 120.2
C16' C17' C18' 120.9(4)
C16' C17' H17B 119.5
C18' C17' H17B 119.5
C17' C18' C13' 119.2(3)
C17' C18' H18B 120.4
C13' C18' H18B 120.4
Si1' C10' H10D 109.5
Si1' C10' H10E 109.5
H10D C10' H10E 109.5
Si1' C10' H10F 109.5
H10D C10' H10F 109.5
H10E C10' H10F 109.5
Si1' C11' H11D 109.5
Si1' C11' H11E 109.5
H11D C11' H11E 109.5
Si1' C11' H11F 109.5
H11D C11' H11F 109.5
H11E C11' H11F 109.5
Si1' C12' H12D 109.5
Si1' C12' H12E 109.5
H12D C12' H12E 109.5
Si1' C12' H12F 109.5
H12D C12' H12F 109.5
H12E C12' H12F 109.5

loop_
_geom_bond_atom_site_label_1
_geom_bond_atom_site_label_2
_geom_bond_distance
Si1 C11 1.862(3)
Si1 C12 1.863(3)
Si1 C10 1.868(3)
Si1 C1 1.923(3)
C1 C2 1.511(4)
C1 C9 1.531(4)
C1 C8 1.559(4)
C2 O2 1.216(3)
C2 N3 1.410(3)
N3 C4 1.406(4)
N3 C13 1.451(4)
C4 O4 1.211(3)
C4 C5 1.502(4)
C5 C9 1.523(4)
C5 C6 1.541(5)
C5 H5A 1.0000
C6 C7 1.525(5)
C6 H6A 0.9900
C6 H6B 0.9900
C7 C8 1.532(4)
C7 H7A 0.9900
C7 H7B 0.9900
C8 H8A 0.9900
C8 H8B 0.9900
C9 H9A 0.9900
C9 H9B 0.9900
C10 H10A 0.9800
C10 H10B 0.9800
C10 H10C 0.9800
C11 H11A 0.9800
C11 H11B 0.9800
C11 H11C 0.9800
C12 H12A 0.9800
C12 H12B 0.9800
C12 H12C 0.9800
C13 C14 1.380(4)
C13 C18 1.381(4)
C14 C15 1.390(4)
C14 H14A 0.9500
C15 C16 1.385(5)
C15 H15A 0.9500
C16 C17 1.359(6)
C16 H16A 0.9500
C17 C18 1.393(5)
C17 H17A 0.9500
C18 H18A 0.9500
Si1' C11' 1.855(3)
Si1' C12' 1.856(3)
Si1' C10' 1.868(3)
Si1' C1' 1.920(3)
N3' C4' 1.406(3)
N3' C2' 1.414(3)
N3' C13' 1.444(3)
C1' C2' 1.501(4)
C1' C9' 1.543(4)
C1' C8' 1.551(4)
C2' O2' 1.211(3)
C4' O4' 1.215(3)
C4' C5' 1.506(4)
C5' C9' 1.524(4)
C5' C6' 1.543(4)
C5' H5'A 1.0000
C6' C7' 1.530(4)
C6' H6'A 0.9900
C6' H6'B 0.9900
C7' C8' 1.539(4)
C7' H7'A 0.9900
C7' H7'B 0.9900
C8' H8'A 0.9900
C8' H8'B 0.9900
C9' H9'A 0.9900
C9' H9'B 0.9900
C13' C18' 1.379(4)
C13' C14' 1.382(4)
C14' C15' 1.384(5)
C14' H14B 0.9500
C15' C16' 1.377(6)
C15' H15B 0.9500
C16' C17' 1.371(6)
C16' H16B 0.9500
C17' C18' 1.379(4)
C17' H17B 0.9500
C18' H18B 0.9500
C10' H10D 0.9800
C10' H10E 0.9800
C10' H10F 0.9800
C11' H11D 0.9800
C11' H11E 0.9800
C11' H11F 0.9800
C12' H12D 0.9800
C12' H12E 0.9800
C12' H12F 0.9800

loop_
_geom_torsion_atom_site_label_1
_geom_torsion_atom_site_label_2
_geom_torsion_atom_site_label_3
_geom_torsion_atom_site_label_4
_geom_torsion
C11 Si1 C1 C2 68.0(2)
C12 Si1 C1 C2 -54.2(2)
C10 Si1 C1 C2 -174.0(2)
C11 Si1 C1 C9 -170.1(2)
C12 Si1 C1 C9 67.8(2)
C10 Si1 C1 C9 -52.0(2)
C11 Si1 C1 C8 -50.2(2)
C12 Si1 C1 C8 -172.3(2)
C10 Si1 C1 C8 67.9(2)
C9 C1 C2 O2 -156.9(3)
C8 C1 C2 O2 84.5(3)
Si1 C1 C2 O2 -34.2(3)
C9 C1 C2 N3 25.0(3)
C8 C1 C2 N3 -93.6(3)
Si1 C1 C2 N3 147.7(2)
O2 C2 N3 C4 -169.6(3)
C1 C2 N3 C4 8.5(4)
O2 C2 N3 C13 2.3(4)
C1 C2 N3 C13 -179.6(2)
C2 N3 C4 O4 170.5(3)
C13 N3 C4 O4 -1.6(4)
C2 N3 C4 C5 -8.0(4)
C13 N3 C4 C5 179.9(3)
O4 C4 C5 C9 155.2(3)
N3 C4 C5 C9 -26.3(4)
O4 C4 C5 C6 -82.7(4)
N3 C4 C5 C6 95.8(3)
C4 C5 C6 C7 -65.3(3)
C9 C5 C6 C7 57.6(4)
C5 C6 C7 C8 -50.6(4)
C6 C7 C8 C1 50.5(4)
C2 C1 C8 C7 63.7(3)
C9 C1 C8 C7 -55.8(3)
Si1 C1 C8 C7 -177.3(2)
C4 C5 C9 C1 58.7(3)
C6 C5 C9 C1 -62.8(3)
C2 C1 C9 C5 -57.3(3)
C8 C1 C9 C5 60.9(3)
Si1 C1 C9 C5 -179.0(2)
C4 N3 C13 C14 105.5(3)
C2 N3 C13 C14 -67.0(3)
C4 N3 C13 C18 -72.7(3)
C2 N3 C13 C18 114.8(3)
C18 C13 C14 C15 -0.5(4)
N3 C13 C14 C15 -178.6(3)
C13 C14 C15 C16 0.8(4)
C14 C15 C16 C17 -1.1(5)
C15 C16 C17 C18 1.1(5)
C14 C13 C18 C17 0.5(4)
N3 C13 C18 C17 178.6(3)
C16 C17 C18 C13 -0.8(5)
C11' Si1' C1' C2' 63.6(2)
C12' Si1' C1' C2' -58.3(2)
C10' Si1' C1' C2' -177.6(2)
C11' Si1' C1' C9' -175.10(19)
C12' Si1' C1' C9' 63.0(2)
C10' Si1' C1' C9' -56.3(2)
C11' Si1' C1' C8' -54.1(2)
C12' Si1' C1' C8' -176.1(2)
C10' Si1' C1' C8' 64.6(2)
C4' N3' C2' O2' -162.1(3)
C13' N3' C2' O2' 11.2(4)
C4' N3' C2' C1' 17.0(4)
C13' N3' C2' C1' -169.7(2)
C9' C1' C2' O2' -168.4(2)
C8' C1' C2' O2' 73.9(3)
Si1' C1' C2' O2' -48.1(3)
C9' C1' C2' N3' 12.6(3)
C8' C1' C2' N3' -105.2(3)
Si1' C1' C2' N3' 132.8(2)
C2' N3' C4' O4' 175.3(3)
C13' N3' C4' O4' 2.2(4)
C2' N3' C4' C5' -4.2(4)
C13' N3' C4' C5' -177.3(2)
O4' C4' C5' C9' 143.9(3)
N3' C4' C5' C9' -36.7(3)
O4' C4' C5' C6' -92.8(4)
N3' C4' C5' C6' 86.7(3)
C4' C5' C6' C7' -70.3(3)
C9' C5' C6' C7' 52.0(3)
C5' C6' C7' C8' -48.0(3)
C6' C7' C8' C1' 52.7(3)
C2' C1' C8' C7' 58.8(3)
C9' C1' C8' C7' -61.1(3)
Si1' C1' C8' C7' 176.93(19)
C4' C5' C9' C1' 64.3(3)
C6' C5' C9' C1' -60.2(3)
C2' C1' C9' C5' -52.0(3)
C8' C1' C9' C5' 65.0(3)
Si1' C1' C9' C5' -170.89(17)
C4' N3' C13' C18' 95.5(3)
C2' N3' C13' C18' -78.2(3)
C4' N3' C13' C14' -86.1(3)
C2' N3' C13' C14' 100.2(3)
C18' C13' C14' C15' -0.2(4)
N3' C13' C14' C15' -178.6(3)
C13' C14' C15' C16' 0.5(5)
C14' C15' C16' C17' -0.2(5)
C15' C16' C17' C18' -0.3(5)
C16' C17' C18' C13' 0.6(5)
C14' C13' C18' C17' -0.3(4)
N3' C13' C18' C17' 178.0(3)
